data_7032335
loop_
_publ_author_name
'Kumar, Amit'
'Pandey, Rampal'
'Gupta, Rakesh Kumar'
'Dubey, Mrigendra'
'Pandey, Daya Shankar'

_publ_section_title
;
 Novel tetranuclear copper |2 + 4| cubanes resulting from unprecedented
 C-O bond formation cum dearomatization.
;
_journal_issue 35
_journal_name_full 'Dalton transactions (Cambridge, England : 2003)'
_journal_page_first 13169
_journal_page_last 13173
_journal_paper_doi 10.1039/c4dt01887g
_journal_volume 43
_journal_year 2014
_chemical_absolute_configuration syn
_chemical_compound_source Synthesized
_chemical_formula_moiety 'C56 H76 Cu4 N8 O8, 4(N O3), 2(H2 O)'
_chemical_formula_sum 'C56 H80 Cu4 N12 O22'
_chemical_formula_weight 1527.48
_space_group_IT_number 13
_symmetry_cell_setting monoclinic
_symmetry_Int_Tables_number 13
_symmetry_space_group_name_Hall '-P 2yac'
_symmetry_space_group_name_H-M 'P 1 2/n 1'
_atom_sites_solution_hydrogens geom
_atom_sites_solution_primary direct
_atom_sites_solution_secondary difmap
_audit_creation_method SHELXL-97
_cell_angle_alpha 90.00
_cell_angle_beta 90.248(3)
_cell_angle_gamma 90.00
_cell_formula_units_Z 2
_cell_length_a 17.4957(8)
_cell_length_b 9.8364(4)
_cell_length_c 19.5011(9)
_cell_measurement_temperature 292(2)
_cell_volume 3356.0(3)
_computing_cell_refinement CrysAlisPro
_computing_data_collection 'Bruker APEX II (kappa 4)'
_computing_data_reduction SHELXL
_computing_molecular_graphics wingx
_computing_publication_material wingx
_computing_structure_refinement 'SHELXL-97 (Sheldrick, 1997)'
_computing_structure_solution SHELXL
_diffrn_ambient_temperature 292(2)
_diffrn_measured_fraction_theta_full 0.996
_diffrn_measured_fraction_theta_max 0.987
_diffrn_radiation_monochromator graphite
_diffrn_radiation_probe x-ray
_diffrn_radiation_type MoK\a
_diffrn_radiation_wavelength 0.71073
_diffrn_reflns_av_R_equivalents 0.0648
_diffrn_reflns_av_sigmaI/netI 0.0458
_diffrn_reflns_limit_h_max 23
_diffrn_reflns_limit_h_min -23
_diffrn_reflns_limit_k_max 11
_diffrn_reflns_limit_k_min -13
_diffrn_reflns_limit_l_max 26
_diffrn_reflns_limit_l_min -25
_diffrn_reflns_number 53173
_diffrn_reflns_theta_full 25.00
_diffrn_reflns_theta_max 28.87
_diffrn_reflns_theta_min 2.33
_diffrn_source 'fine-focus sealed tube'
_exptl_absorpt_coefficient_mu 1.333
_exptl_absorpt_correction_T_max 0.7764
_exptl_absorpt_correction_T_min 0.6177
_exptl_absorpt_correction_type multi-scan
_exptl_absorpt_process_details 'Sortav (Blessing 1995)'
_exptl_crystal_colour Black
_exptl_crystal_density_diffrn 1.512
_exptl_crystal_density_method 'not measured'
_exptl_crystal_description Block
_exptl_crystal_F_000 1584
_exptl_crystal_recrystallization_method Methanol
_exptl_crystal_size_max 0.40
_exptl_crystal_size_mid 0.30
_exptl_crystal_size_min 0.20
_refine_diff_density_max 1.249
_refine_diff_density_min -0.781
_refine_diff_density_rms 0.090
_refine_ls_extinction_coef 0.0000
_refine_ls_extinction_expression Fc^*^=kFc[1+0.001xFc^2^\l^3^/sin(2\q)]^-1/4^
_refine_ls_extinction_method SHELXL
_refine_ls_goodness_of_fit_ref 1.037
_refine_ls_hydrogen_treatment mixed
_refine_ls_matrix_type full
_refine_ls_number_parameters 421
_refine_ls_number_reflns 8718
_refine_ls_number_restraints 81
_refine_ls_restrained_S_all 1.091
_refine_ls_R_factor_all 0.0882
_refine_ls_R_factor_gt 0.0523
_refine_ls_shift/su_max 0.01
_refine_ls_shift/su_mean 0.002
_refine_ls_structure_factor_coef Fsqd
_refine_ls_weighting_details 'calc w=1/[\s^2^(Fo^2^)+(0.0922P)^2^+2.0529P] where P=(Fo^2^+2Fc^2^)/3'
_refine_ls_weighting_scheme calc
_refine_ls_wR_factor_gt 0.1428
_refine_ls_wR_factor_ref 0.1681
_reflns_number_gt 5789
_reflns_number_total 8718
_reflns_threshold_expression >2sigma(I)
_cod_duplicate_entry 7031645
_cod_data_source_file c4dt01887g2.cif
_cod_data_source_block 1C
_cod_original_sg_symbol_H-M 'P 2/n'
_cod_database_code 7032335

loop_
_symmetry_equiv_pos_as_xyz
'x, y, z'
'-x+1/2, y, -z+1/2'
'-x, -y, -z'
'x-1/2, -y, z-1/2'

loop_
_atom_site_label
_atom_site_type_symbol
_atom_site_fract_x
_atom_site_fract_y
_atom_site_fract_z
_atom_site_U_iso_or_equiv
_atom_site_adp_type
_atom_site_occupancy
_atom_site_symmetry_multiplicity
_atom_site_calc_flag
_atom_site_refinement_flags
C3 C 0.4998(2) 0.3547(4) 0.1967(2) 0.0389(8) Uani 1 1 d .
O8 O 0.2550(3) 0.2538(6) 0.1596(3) 0.1156(18) Uani 1 1 d .
O9 O 0.3143(5) 0.1223(9) 0.0960(6) 0.227(5) Uani 1 1 d U
O10 O 0.2043(4) 0.1025(9) 0.1033(7) 0.280(7) Uani 1 1 d U
O11 O 0.6632(3) 0.3890(7) 0.8503(3) 0.1098(18) Uani 1 1 d D
H2B H 0.365(3) 0.266(6) 0.2089(17) 0.09(2) Uiso 1 1 d D
H11B H 0.701(4) 0.443(9) 0.828(5) 0.18(4) Uiso 1 1 d D
H11A H 0.636(3) 0.378(6) 0.8076(18) 0.068(16) Uiso 1 1 d D
H4A H 0.8014(12) 0.238(8) 0.581(3) 0.19(4) Uiso 1 1 d D
Cu1 Cu 0.72350(2) 0.36033(5) 0.17728(2) 0.03278(14) Uani 1 1 d .
Cu2 Cu 0.66924(2) 0.09852(5) 0.27360(2) 0.03272(14) Uani 1 1 d .
O1 O 0.72671(14) 0.1201(2) 0.18616(11) 0.0314(5) Uani 1 1 d .
O2 O 0.67878(13) 0.3381(2) 0.26968(11) 0.0313(5) Uani 1 1 d .
O3 O 0.76894(17) 0.4022(3) 0.09164(13) 0.0436(6) Uani 1 1 d .
O4 O 0.57275(15) 0.0601(3) 0.23307(13) 0.0427(6) Uani 1 1 d .
N1 N 0.62357(18) 0.4317(3) 0.15284(15) 0.0368(7) Uani 1 1 d .
C16 C 0.7029(2) 0.0519(4) 0.40928(18) 0.0354(8) Uani 1 1 d .
C2 C 0.5711(2) 0.4028(4) 0.20564(19) 0.0364(8) Uani 1 1 d .
C19 C 0.6627(2) 0.1320(5) 0.0184(2) 0.0455(10) Uani 1 1 d .
N3 N 0.64375(17) 0.0234(3) 0.36220(15) 0.0354(7) Uani 1 1 d .
C18 C 0.7604(2) 0.1445(4) 0.51044(19) 0.0426(9) Uani 1 1 d D
C17 C 0.6930(2) 0.1039(4) 0.47216(18) 0.0387(8) Uani 1 1 d .
C6 C 0.5629(2) 0.3679(4) 0.3321(2) 0.0408(9) Uani 1 1 d .
H6 H 0.5855 0.3627 0.3753 0.049 Uiso 1 1 calc R
C20 C 0.6554(2) 0.0874(4) 0.08274(19) 0.0405(9) Uani 1 1 d .
H20 H 0.6068 0.0866 0.1019 0.049 Uiso 1 1 calc R
C23 C 0.6163(3) 0.1355(5) 0.5024(2) 0.0523(11) Uani 1 1 d .
H23A H 0.5774 0.1224 0.4682 0.079 Uiso 1 1 calc R
H23B H 0.6156 0.2282 0.5178 0.079 Uiso 1 1 calc R
H23C H 0.6070 0.0761 0.5405 0.079 Uiso 1 1 calc R
C15 C 0.7203(2) 0.0391(4) 0.12543(17) 0.0353(8) Uani 1 1 d .
C12 C 0.7400(2) 0.4862(4) 0.04816(19) 0.0421(9) Uani 1 1 d .
C7 C 0.6294(3) 0.5683(4) 0.2875(2) 0.0474(10) Uani 1 1 d .
H7A H 0.6599 0.6020 0.2504 0.071 Uiso 1 1 calc R
H7B H 0.6574 0.5770 0.3297 0.071 Uiso 1 1 calc R
H7C H 0.5830 0.6198 0.2902 0.071 Uiso 1 1 calc R
C4 C 0.4558(2) 0.3241(4) 0.2581(2) 0.0438(9) Uani 1 1 d .
C1 C 0.6105(2) 0.4190(4) 0.27495(19) 0.0347(8) Uani 1 1 d .
C26 C 0.5232(2) -0.0190(4) 0.2601(2) 0.0427(9) Uani 1 1 d .
C5 C 0.4903(2) 0.3288(5) 0.3265(2) 0.0456(9) Uani 1 1 d .
N4 N 0.7537(2) 0.2014(4) 0.5703(2) 0.055 Uani 1 1 d D
H4B H 0.7122 0.2066 0.5794 0.083 Uiso 1 1 calc RD
C24 C 0.5865(2) -0.0628(4) 0.37206(19) 0.039 Uani 1 1 d .
C11 C 0.6678(3) 0.5421(5) 0.0517(2) 0.048 Uani 1 1 d .
H11 H 0.6540 0.6005 0.0163 0.058 Uiso 1 1 calc R
C28 C 0.5858(3) -0.1543(5) 0.4343(2) 0.0548(11) Uani 1 1 d .
H28A H 0.6282 -0.1319 0.4637 0.082 Uiso 1 1 calc R
H28B H 0.5899 -0.2473 0.4200 0.082 Uiso 1 1 calc R
H28C H 0.5389 -0.1416 0.4589 0.082 Uiso 1 1 calc R
N2 N 0.3846(2) 0.2879(4) 0.2511(2) 0.058 Uani 1 1 d D
H2A H 0.3680 0.2728 0.2857 0.087 Uiso 1 1 calc RD
C25 C 0.5284(2) -0.0797(4) 0.3237(2) 0.0464(10) Uani 1 1 d .
H25 H 0.4889 -0.1383 0.3356 0.056 Uiso 1 1 calc R
C21 C 0.7067(3) -0.1117(4) 0.1437(2) 0.0507(10) Uani 1 1 d .
H21A H 0.7486 -0.1445 0.1711 0.076 Uiso 1 1 calc R
H21B H 0.7030 -0.1643 0.1024 0.076 Uiso 1 1 calc R
H21C H 0.6600 -0.1199 0.1691 0.076 Uiso 1 1 calc R
C22 C 0.5960(3) 0.1755(7) -0.0253(2) 0.0701(15) Uani 1 1 d .
H22A H 0.5496 0.1660 0.0002 0.105 Uiso 1 1 calc R
H22B H 0.5935 0.1195 -0.0656 0.105 Uiso 1 1 calc R
H22C H 0.6024 0.2688 -0.0386 0.105 Uiso 1 1 calc R
C10 C 0.6127(2) 0.5208(4) 0.1028(2) 0.0437(9) Uani 1 1 d .
C9 C 0.4643(3) 0.3251(5) 0.1285(2) 0.0565(11) Uani 1 1 d .
H9A H 0.4269 0.3935 0.1180 0.085 Uiso 1 1 calc R
H9B H 0.4401 0.2376 0.1298 0.085 Uiso 1 1 calc R
H9C H 0.5032 0.3252 0.0939 0.085 Uiso 1 1 calc R
C27 C 0.4564(3) -0.0528(6) 0.2144(3) 0.0655(14) Uani 1 1 d .
H27A H 0.4608 -0.0036 0.1721 0.098 Uiso 1 1 calc R
H27B H 0.4098 -0.0278 0.2369 0.098 Uiso 1 1 calc R
H27C H 0.4561 -0.1487 0.2051 0.098 Uiso 1 1 calc R
C14 C 0.5421(3) 0.6087(5) 0.1006(3) 0.0621(13) Uani 1 1 d .
H14A H 0.5090 0.5844 0.1378 0.093 Uiso 1 1 calc R
H14B H 0.5158 0.5951 0.0579 0.093 Uiso 1 1 calc R
H14C H 0.5565 0.7025 0.1049 0.093 Uiso 1 1 calc R
C8 C 0.4428(3) 0.2891(6) 0.3868(3) 0.0649(14) Uani 1 1 d .
H8A H 0.4317 0.1936 0.3846 0.097 Uiso 1 1 calc R
H8B H 0.3959 0.3396 0.3862 0.097 Uiso 1 1 calc R
H8C H 0.4704 0.3085 0.4283 0.097 Uiso 1 1 calc R
C13 C 0.7930(3) 0.5288(6) -0.0089(2) 0.0607(13) Uani 1 1 d .
H13A H 0.8410 0.4823 -0.0040 0.091 Uiso 1 1 calc R
H13B H 0.8014 0.6252 -0.0066 0.091 Uiso 1 1 calc R
H13C H 0.7704 0.5061 -0.0524 0.091 Uiso 1 1 calc R
O7 O 0.0723(2) 0.6214(4) 0.2300(2) 0.0777(11) Uani 1 1 d .
N6 N 0.1152(4) 0.6393(6) 0.1827(3) 0.0940(18) Uani 1 1 d DU
O6 O 0.0981(6) 0.6696(11) 0.1286(4) 0.275(7) Uani 1 1 d DU
O5 O 0.1811(5) 0.5868(16) 0.1895(6) 0.268(6) Uani 1 1 d U
N5 N 0.2584(3) 0.1592(6) 0.1192(4) 0.100(2) Uani 1 1 d U

loop_
_atom_site_aniso_label
_atom_site_aniso_U_11
_atom_site_aniso_U_22
_atom_site_aniso_U_33
_atom_site_aniso_U_23
_atom_site_aniso_U_13
_atom_site_aniso_U_12
C3 0.038(2) 0.041(2) 0.0370(19) -0.0009(16) -0.0012(15) 0.0024(16)
O8 0.104(4) 0.135(5) 0.108(4) -0.051(3) -0.028(3) 0.011(3)
O9 0.118(5) 0.197(8) 0.366(13) -0.152(8) 0.088(7) -0.023(5)
O10 0.101(4) 0.176(7) 0.564(19) -0.202(10) -0.125(8) 0.047(4)
O11 0.088(4) 0.158(5) 0.083(3) 0.045(3) -0.009(3) 0.016(3)
Cu1 0.0329(2) 0.0397(3) 0.0258(2) 0.00339(17) 0.00210(16) 0.00451(18)
Cu2 0.0334(2) 0.0397(3) 0.0251(2) 0.00250(16) -0.00184(16) -0.00447(18)
O1 0.0333(13) 0.0374(13) 0.0234(11) -0.0033(9) -0.0012(9) -0.0003(10)
O2 0.0304(12) 0.0367(13) 0.0269(12) -0.0016(9) 0.0018(9) 0.0033(10)
O3 0.0450(16) 0.0558(17) 0.0301(13) 0.0066(12) 0.0067(11) 0.0072(13)
O4 0.0400(15) 0.0504(16) 0.0375(14) 0.0054(12) -0.0063(11) -0.0091(12)
N1 0.0374(17) 0.0441(18) 0.0289(15) 0.0037(13) 0.0000(12) 0.0072(13)
C16 0.043(2) 0.0362(18) 0.0272(16) 0.0073(14) -0.0026(14) -0.0032(15)
C2 0.0352(19) 0.0368(19) 0.0371(19) -0.0021(15) 0.0018(15) 0.0088(15)
C19 0.044(2) 0.060(3) 0.0328(19) -0.0050(17) -0.0098(16) 0.0068(19)
N3 0.0353(16) 0.0428(18) 0.0280(14) 0.0045(12) -0.0007(12) -0.0061(13)
C18 0.049(2) 0.051(2) 0.0274(18) 0.0030(16) -0.0032(16) -0.0090(18)
C17 0.040(2) 0.049(2) 0.0263(17) 0.0044(15) 0.0006(14) -0.0084(17)
C6 0.039(2) 0.051(2) 0.0331(19) -0.0035(16) 0.0043(15) 0.0045(17)
C20 0.036(2) 0.055(2) 0.0297(18) -0.0101(16) -0.0030(15) 0.0047(17)
C23 0.046(2) 0.073(3) 0.037(2) -0.006(2) 0.0063(18) -0.004(2)
C15 0.0379(19) 0.041(2) 0.0273(17) -0.0074(14) -0.0019(14) 0.0006(15)
C12 0.055(2) 0.042(2) 0.0296(18) 0.0049(15) 0.0033(16) -0.0025(18)
C7 0.051(3) 0.041(2) 0.050(2) -0.0066(18) 0.0028(19) 0.0055(18)
C4 0.036(2) 0.044(2) 0.051(2) -0.0024(18) 0.0028(17) -0.0039(17)
C1 0.0300(18) 0.039(2) 0.0351(18) -0.0038(15) 0.0014(14) 0.0048(14)
C26 0.041(2) 0.043(2) 0.045(2) -0.0027(17) -0.0063(17) -0.0067(17)
C5 0.041(2) 0.053(2) 0.042(2) 0.0025(18) 0.0072(17) 0.0016(18)
N4 0.055 0.055 0.055 0.000 0.000 0.000
C24 0.039 0.040 0.037 0.006 0.003 -0.004
C11 0.053 0.057 0.035 0.017 0.002 0.005
C28 0.062(3) 0.058(3) 0.045(2) 0.016(2) -0.001(2) -0.016(2)
N2 0.058 0.058 0.058 0.000 0.000 0.000
C25 0.042(2) 0.052(2) 0.046(2) 0.0051(18) -0.0033(18) -0.0167(18)
C21 0.055(3) 0.042(2) 0.055(3) -0.0067(19) -0.004(2) -0.0039(19)
C22 0.050(3) 0.119(5) 0.042(3) 0.000(3) -0.012(2) 0.016(3)
C10 0.046(2) 0.045(2) 0.040(2) 0.0030(17) -0.0037(17) 0.0041(17)
C9 0.055(3) 0.069(3) 0.045(2) -0.002(2) -0.009(2) -0.007(2)
C27 0.061(3) 0.070(3) 0.065(3) 0.010(3) -0.026(2) -0.022(3)
C14 0.058(3) 0.059(3) 0.069(3) 0.021(2) -0.002(2) 0.019(2)
C8 0.050(3) 0.094(4) 0.051(3) 0.009(3) 0.011(2) -0.004(3)
C13 0.071(3) 0.070(3) 0.042(2) 0.010(2) 0.013(2) -0.004(3)
O7 0.084(3) 0.084(3) 0.065(2) 0.0068(19) 0.020(2) -0.008(2)
N6 0.112(5) 0.085(4) 0.085(4) -0.006(3) 0.042(4) 0.004(3)
O6 0.368(12) 0.307(11) 0.152(6) 0.160(7) 0.175(7) 0.255(10)
O5 0.094(5) 0.48(2) 0.225(10) 0.018(9) 0.054(6) -0.003(7)
N5 0.061(3) 0.094(4) 0.145(6) -0.050(4) -0.024(3) 0.014(3)

loop_
_atom_type_symbol
_atom_type_description
_atom_type_scat_dispersion_real
_atom_type_scat_dispersion_imag
_atom_type_scat_source
C C 0.0033 0.0016 'International Tables Vol C Tables 4.2.6.8 and 6.1.1.4'
H H 0.0000 0.0000 'International Tables Vol C Tables 4.2.6.8 and 6.1.1.4'
N N 0.0061 0.0033 'International Tables Vol C Tables 4.2.6.8 and 6.1.1.4'
O O 0.0106 0.0060 'International Tables Vol C Tables 4.2.6.8 and 6.1.1.4'
Cu Cu 0.3201 1.2651 'International Tables Vol C Tables 4.2.6.8 and 6.1.1.4'

loop_
_geom_angle_atom_site_label_1
_geom_angle_atom_site_label_2
_geom_angle_atom_site_label_3
_geom_angle
_geom_angle_site_symmetry_1
_geom_angle_site_symmetry_3
C2 C3 C4 117.4(4) . .
C2 C3 C9 124.4(4) . .
C4 C3 C9 118.2(4) . .
H11B O11 H11A 91(7) . .
O3 Cu1 N1 94.91(12) . .
O3 Cu1 O2 173.51(12) . .
N1 Cu1 O2 84.51(11) . .
O3 Cu1 O2 96.78(11) . 2_655
N1 Cu1 O2 158.49(12) . 2_655
O2 Cu1 O2 81.84(10) . 2_655
O3 Cu1 O1 105.70(11) . .
N1 Cu1 O1 113.55(12) . .
O2 Cu1 O1 80.38(9) . .
O2 Cu1 O1 80.44(9) 2_655 .
O3 Cu1 Cu1 135.04(9) . 2_655
N1 Cu1 Cu1 120.66(9) . 2_655
O2 Cu1 Cu1 41.95(7) . 2_655
O2 Cu1 Cu1 41.27(7) 2_655 2_655
O1 Cu1 Cu1 85.60(5) . 2_655
O4 Cu2 N3 95.04(12) . .
O4 Cu2 O1 174.36(11) . 2_655
N3 Cu2 O1 84.41(11) . 2_655
O4 Cu2 O1 96.65(11) . .
N3 Cu2 O1 157.50(12) . .
O1 Cu2 O1 82.08(10) 2_655 .
O4 Cu2 O2 104.34(11) . .
N3 Cu2 O2 115.26(11) . .
O1 Cu2 O2 80.91(9) 2_655 .
O1 Cu2 O2 80.23(9) . .
O4 Cu2 Cu2 135.64(9) . 2_655
N3 Cu2 Cu2 119.97(9) . 2_655
O1 Cu2 Cu2 41.74(7) 2_655 2_655
O1 Cu2 Cu2 41.64(7) . 2_655
O2 Cu2 Cu2 85.57(6) . 2_655
C15 O1 Cu2 109.5(2) . 2_655
C15 O1 Cu2 127.6(2) . .
Cu2 O1 Cu2 96.62(10) 2_655 .
C15 O1 Cu1 119.5(2) . .
Cu2 O1 Cu1 99.00(10) 2_655 .
Cu2 O1 Cu1 99.01(10) . .
C1 O2 Cu1 109.6(2) . .
C1 O2 Cu1 127.5(2) . 2_655
Cu1 O2 Cu1 96.78(10) . 2_655
C1 O2 Cu2 119.3(2) . .
Cu1 O2 Cu2 99.65(10) . .
Cu1 O2 Cu2 98.74(10) 2_655 .
C12 O3 Cu1 123.6(3) . .
C26 O4 Cu2 123.5(3) . .
C10 N1 C2 125.4(3) . .
C10 N1 Cu1 123.1(3) . .
C2 N1 Cu1 109.6(2) . .
C17 C16 N3 125.1(4) . .
C17 C16 C15 124.1(3) . 2_655
N3 C16 C15 110.1(3) . 2_655
C3 C2 N1 125.7(4) . .
C3 C2 C1 124.5(3) . .
N1 C2 C1 109.5(3) . .
C20 C19 C18 118.7(4) . 2_655
C20 C19 C22 123.3(4) . .
C18 C19 C22 118.0(4) 2_655 .
C24 N3 C16 125.8(3) . .
C24 N3 Cu2 123.4(2) . .
C16 N3 Cu2 109.6(2) . .
N4 C18 C17 120.3(4) . .
N4 C18 C19 117.9(4) . 2_655
C17 C18 C19 121.7(3) . 2_655
C16 C17 C18 117.9(4) . .
C16 C17 C23 123.9(4) . .
C18 C17 C23 117.9(3) . .
C5 C6 C1 125.0(4) . .
C5 C6 H6 117.5 . .
C1 C6 H6 117.5 . .
C19 C20 C15 123.8(4) . .
C19 C20 H20 118.1 . .
C15 C20 H20 118.1 . .
C17 C23 H23A 109.5 . .
C17 C23 H23B 109.5 . .
H23A C23 H23B 109.5 . .
C17 C23 H23C 109.5 . .
H23A C23 H23C 109.5 . .
H23B C23 H23C 109.5 . .
O1 C15 C20 110.0(3) . .
O1 C15 C16 104.9(3) . 2_655
C20 C15 C16 113.7(3) . 2_655
O1 C15 C21 110.8(3) . .
C20 C15 C21 108.6(3) . .
C16 C15 C21 108.8(3) 2_655 .
O3 C12 C11 125.5(4) . .
O3 C12 C13 115.0(4) . .
C11 C12 C13 119.5(4) . .
C1 C7 H7A 109.5 . .
C1 C7 H7B 109.5 . .
H7A C7 H7B 109.5 . .
C1 C7 H7C 109.5 . .
H7A C7 H7C 109.5 . .
H7B C7 H7C 109.5 . .
N2 C4 C3 118.5(4) . .
N2 C4 C5 119.7(4) . .
C3 C4 C5 121.7(3) . .
O2 C1 C6 109.6(3) . .
O2 C1 C2 104.5(3) . .
C6 C1 C2 112.3(3) . .
O2 C1 C7 111.3(3) . .
C6 C1 C7 109.2(3) . .
C2 C1 C7 109.9(3) . .
O4 C26 C25 126.2(4) . .
O4 C26 C27 114.6(4) . .
C25 C26 C27 119.1(4) . .
C6 C5 C4 118.3(4) . .
C6 C5 C8 122.9(4) . .
C4 C5 C8 118.8(4) . .
C18 N4 H4A 106.2(17) . .
C18 N4 H4B 109.5 . .
H4A N4 H4B 142.1 . .
N3 C24 C25 121.8(3) . .
N3 C24 C28 120.4(3) . .
C25 C24 C28 117.7(4) . .
C12 C11 C10 127.5(4) . .
C12 C11 H11 116.3 . .
C10 C11 H11 116.3 . .
C24 C28 H28A 109.5 . .
C24 C28 H28B 109.5 . .
H28A C28 H28B 109.5 . .
C24 C28 H28C 109.5 . .
H28A C28 H28C 109.5 . .
H28B C28 H28C 109.5 . .
C4 N2 H2B 121(4) . .
C4 N2 H2A 109.5 . .
H2B N2 H2A 128.1 . .
C26 C25 C24 127.0(4) . .
C26 C25 H25 116.5 . .
C24 C25 H25 116.5 . .
C15 C21 H21A 109.5 . .
C15 C21 H21B 109.5 . .
H21A C21 H21B 109.5 . .
C15 C21 H21C 109.5 . .
H21A C21 H21C 109.5 . .
H21B C21 H21C 109.5 . .
C19 C22 H22A 109.5 . .
C19 C22 H22B 109.5 . .
H22A C22 H22B 109.5 . .
C19 C22 H22C 109.5 . .
H22A C22 H22C 109.5 . .
H22B C22 H22C 109.5 . .
N1 C10 C11 121.6(4) . .
N1 C10 C14 121.0(4) . .
C11 C10 C14 117.4(4) . .
C3 C9 H9A 109.5 . .
C3 C9 H9B 109.5 . .
H9A C9 H9B 109.5 . .
C3 C9 H9C 109.5 . .
H9A C9 H9C 109.5 . .
H9B C9 H9C 109.5 . .
C26 C27 H27A 109.5 . .
C26 C27 H27B 109.5 . .
H27A C27 H27B 109.5 . .
C26 C27 H27C 109.5 . .
H27A C27 H27C 109.5 . .
H27B C27 H27C 109.5 . .
C10 C14 H14A 109.5 . .
C10 C14 H14B 109.5 . .
H14A C14 H14B 109.5 . .
C10 C14 H14C 109.5 . .
H14A C14 H14C 109.5 . .
H14B C14 H14C 109.5 . .
C5 C8 H8A 109.5 . .
C5 C8 H8B 109.5 . .
H8A C8 H8B 109.5 . .
C5 C8 H8C 109.5 . .
H8A C8 H8C 109.5 . .
H8B C8 H8C 109.5 . .
C12 C13 H13A 109.5 . .
C12 C13 H13B 109.5 . .
H13A C13 H13B 109.5 . .
C12 C13 H13C 109.5 . .
H13A C13 H13C 109.5 . .
H13B C13 H13C 109.5 . .
O6 N6 O7 126.0(8) . .
O6 N6 O5 116.1(8) . .
O7 N6 O5 115.4(8) . .
O9 N5 O10 116.7(8) . .
O9 N5 O8 122.9(7) . .
O10 N5 O8 120.4(8) . .

loop_
_geom_bond_atom_site_label_1
_geom_bond_atom_site_label_2
_geom_bond_distance
_geom_bond_site_symmetry_2
C3 C2 1.345(6) .
C3 C4 1.457(6) .
C3 C9 1.495(6) .
O8 N5 1.220(7) .
O9 N5 1.140(8) .
O10 N5 1.140(8) .
O11 H11B 0.95(2) .
O11 H11A 0.97(2) .
Cu1 O3 1.898(3) .
Cu1 N1 1.942(3) .
Cu1 O2 1.979(2) .
Cu1 O2 2.006(2) 2_655
Cu1 O1 2.370(2) .
Cu1 Cu1 2.9801(8) 2_655
Cu2 O4 1.899(3) .
Cu2 N3 1.933(3) .
Cu2 O1 1.991(2) 2_655
Cu2 O1 1.995(2) .
Cu2 O2 2.364(2) .
Cu2 Cu2 2.9758(9) 2_655
O1 C15 1.431(4) .
O1 Cu2 1.991(2) 2_655
O2 C1 1.440(4) .
O2 Cu1 2.006(2) 2_655
O3 C12 1.286(5) .
O4 C26 1.281(5) .
N1 C10 1.325(5) .
N1 C2 1.411(5) .
C16 C17 1.341(5) .
C16 N3 1.409(5) .
C16 C15 1.512(5) 2_655
C2 C1 1.523(5) .
C19 C20 1.335(6) .
C19 C18 1.465(6) 2_655
C19 C22 1.505(6) .
N3 C24 1.327(5) .
C18 N4 1.299(5) .
C18 C17 1.449(5) .
C18 C19 1.465(6) 2_655
C17 C23 1.500(6) .
C6 C5 1.332(6) .
C6 C1 1.482(5) .
C6 H6 0.9300 .
C20 C15 1.484(5) .
C20 H20 0.9300 .
C23 H23A 0.9600 .
C23 H23B 0.9600 .
C23 H23C 0.9600 .
C15 C16 1.512(5) 2_655
C15 C21 1.544(6) .
C12 C11 1.380(6) .
C12 C13 1.512(6) .
C7 C1 1.525(6) .
C7 H7A 0.9600 .
C7 H7B 0.9600 .
C7 H7C 0.9600 .
C4 N2 1.302(6) .
C4 C5 1.461(6) .
C26 C25 1.380(6) .
C26 C27 1.502(6) .
C5 C8 1.494(6) .
N4 H4A 0.930(11) .
N4 H4B 0.7500 .
C24 C25 1.394(5) .
C24 C28 1.511(5) .
C11 C10 1.404(6) .
C11 H11 0.9300 .
C28 H28A 0.9600 .
C28 H28B 0.9600 .
C28 H28C 0.9600 .
N2 H2B 0.92(2) .
N2 H2A 0.7500 .
C25 H25 0.9300 .
C21 H21A 0.9600 .
C21 H21B 0.9600 .
C21 H21C 0.9600 .
C22 H22A 0.9600 .
C22 H22B 0.9600 .
C22 H22C 0.9600 .
C10 C14 1.508(6) .
C9 H9A 0.9600 .
C9 H9B 0.9600 .
C9 H9C 0.9600 .
C27 H27A 0.9600 .
C27 H27B 0.9600 .
C27 H27C 0.9600 .
C14 H14A 0.9600 .
C14 H14B 0.9600 .
C14 H14C 0.9600 .
C8 H8A 0.9600 .
C8 H8B 0.9600 .
C8 H8C 0.9600 .
C13 H13A 0.9600 .
C13 H13B 0.9600 .
C13 H13C 0.9600 .
O7 N6 1.205(6) .
N6 O6 1.135(9) .
N6 O5 1.270(11) .

loop_
_geom_torsion_atom_site_label_1
_geom_torsion_atom_site_label_2
_geom_torsion_atom_site_label_3
_geom_torsion_atom_site_label_4
_geom_torsion
_geom_torsion_site_symmetry_1
_geom_torsion_site_symmetry_4
O4 Cu2 O1 C15 -41.2(3) . .
N3 Cu2 O1 C15 79.6(4) . .
O1 Cu2 O1 C15 133.2(2) 2_655 .
O2 Cu2 O1 C15 -144.7(3) . .
Cu2 Cu2 O1 C15 121.0(3) 2_655 .
O4 Cu2 O1 Cu2 -162.20(11) . 2_655
N3 Cu2 O1 Cu2 -41.4(3) . 2_655
O1 Cu2 O1 Cu2 12.26(14) 2_655 2_655
O2 Cu2 O1 Cu2 94.33(10) . 2_655
O4 Cu2 O1 Cu1 97.56(11) . .
N3 Cu2 O1 Cu1 -141.6(3) . .
O1 Cu2 O1 Cu1 -87.98(8) 2_655 .
O2 Cu2 O1 Cu1 -5.91(8) . .
Cu2 Cu2 O1 Cu1 -100.24(11) 2_655 .
O3 Cu1 O1 C15 -32.1(3) . .
N1 Cu1 O1 C15 70.6(3) . .
O2 Cu1 O1 C15 150.2(2) . .
O2 Cu1 O1 C15 -126.5(2) 2_655 .
Cu1 Cu1 O1 C15 -167.8(2) 2_655 .
O3 Cu1 O1 Cu2 86.49(12) . 2_655
N1 Cu1 O1 Cu2 -170.83(11) . 2_655
O2 Cu1 O1 Cu2 -91.18(10) . 2_655
O2 Cu1 O1 Cu2 -7.93(10) 2_655 2_655
Cu1 Cu1 O1 Cu2 -49.20(8) 2_655 2_655
O3 Cu1 O1 Cu2 -175.28(11) . .
N1 Cu1 O1 Cu2 -72.59(13) . .
O2 Cu1 O1 Cu2 7.06(10) . .
O2 Cu1 O1 Cu2 90.31(10) 2_655 .
Cu1 Cu1 O1 Cu2 49.03(8) 2_655 .
O3 Cu1 O2 C1 68.3(10) . .
N1 Cu1 O2 C1 -16.9(2) . .
O2 Cu1 O2 C1 146.40(18) 2_655 .
O1 Cu1 O2 C1 -132.0(2) . .
Cu1 Cu1 O2 C1 133.9(2) 2_655 .
O3 Cu1 O2 Cu1 -65.6(10) . 2_655
N1 Cu1 O2 Cu1 -150.81(13) . 2_655
O2 Cu1 O2 Cu1 12.52(14) 2_655 2_655
O1 Cu1 O2 Cu1 94.14(10) . 2_655
O3 Cu1 O2 Cu2 -165.7(9) . .
N1 Cu1 O2 Cu2 109.09(12) . .
O2 Cu1 O2 Cu2 -87.58(9) 2_655 .
O1 Cu1 O2 Cu2 -5.96(8) . .
Cu1 Cu1 O2 Cu2 -100.10(11) 2_655 .
O4 Cu2 O2 C1 31.7(2) . .
N3 Cu2 O2 C1 -71.0(2) . .
O1 Cu2 O2 C1 -150.4(2) 2_655 .
O1 Cu2 O2 C1 126.2(2) . .
Cu2 Cu2 O2 C1 167.8(2) 2_655 .
O4 Cu2 O2 Cu1 -87.34(12) . .
N3 Cu2 O2 Cu1 169.90(11) . .
O1 Cu2 O2 Cu1 90.54(10) 2_655 .
O1 Cu2 O2 Cu1 7.09(10) . .
Cu2 Cu2 O2 Cu1 48.74(8) 2_655 .
O4 Cu2 O2 Cu1 174.19(10) . 2_655
N3 Cu2 O2 Cu1 71.44(13) . 2_655
O1 Cu2 O2 Cu1 -7.93(10) 2_655 2_655
O1 Cu2 O2 Cu1 -91.38(10) . 2_655
Cu2 Cu2 O2 Cu1 -49.73(7) 2_655 2_655
N1 Cu1 O3 C12 17.0(3) . .
O2 Cu1 O3 C12 -67.7(11) . .
O2 Cu1 O3 C12 -144.9(3) 2_655 .
O1 Cu1 O3 C12 133.1(3) . .
Cu1 Cu1 O3 C12 -127.2(3) 2_655 .
N3 Cu2 O4 C26 -13.4(3) . .
O1 Cu2 O4 C26 70.8(11) 2_655 .
O1 Cu2 O4 C26 147.4(3) . .
O2 Cu2 O4 C26 -131.1(3) . .
Cu2 Cu2 O4 C26 130.5(3) 2_655 .
O3 Cu1 N1 C10 -21.0(3) . .
O2 Cu1 N1 C10 152.5(3) . .
O2 Cu1 N1 C10 101.8(4) 2_655 .
O1 Cu1 N1 C10 -130.5(3) . .
Cu1 Cu1 N1 C10 130.3(3) 2_655 .
O3 Cu1 N1 C2 173.9(3) . .
O2 Cu1 N1 C2 -12.6(2) . .
O2 Cu1 N1 C2 -63.3(4) 2_655 .
O1 Cu1 N1 C2 64.4(3) . .
Cu1 Cu1 N1 C2 -34.9(3) 2_655 .
C4 C3 C2 N1 176.6(4) . .
C9 C3 C2 N1 -0.6(6) . .
C4 C3 C2 C1 4.0(6) . .
C9 C3 C2 C1 -173.2(4) . .
C10 N1 C2 C3 60.1(6) . .
Cu1 N1 C2 C3 -135.1(3) . .
C10 N1 C2 C1 -126.3(4) . .
Cu1 N1 C2 C1 38.5(3) . .
C17 C16 N3 C24 -60.6(6) . .
C15 C16 N3 C24 129.4(4) 2_655 .
C17 C16 N3 Cu2 131.4(3) . .
C15 C16 N3 Cu2 -38.6(3) 2_655 .
O4 Cu2 N3 C24 19.1(3) . .
O1 Cu2 N3 C24 -155.2(3) 2_655 .
O1 Cu2 N3 C24 -102.0(4) . .
O2 Cu2 N3 C24 127.6(3) . .
Cu2 Cu2 N3 C24 -132.4(3) 2_655 .
O4 Cu2 N3 C16 -172.6(2) . .
O1 Cu2 N3 C16 13.1(2) 2_655 .
O1 Cu2 N3 C16 66.3(4) . .
O2 Cu2 N3 C16 -64.1(3) . .
Cu2 Cu2 N3 C16 35.9(3) 2_655 .
N3 C16 C17 C18 -171.7(3) . .
C15 C16 C17 C18 -3.0(6) 2_655 .
N3 C16 C17 C23 2.0(6) . .
C15 C16 C17 C23 170.7(4) 2_655 .
N4 C18 C17 C16 176.8(4) . .
C19 C18 C17 C16 1.1(6) 2_655 .
N4 C18 C17 C23 2.7(6) . .
C19 C18 C17 C23 -173.0(4) 2_655 .
C18 C19 C20 C15 -5.0(6) 2_655 .
C22 C19 C20 C15 177.4(4) . .
Cu2 O1 C15 C20 -161.0(3) 2_655 .
Cu2 O1 C15 C20 83.6(4) . .
Cu1 O1 C15 C20 -48.0(4) . .
Cu2 O1 C15 C16 -38.4(3) 2_655 2_655
Cu2 O1 C15 C16 -153.7(2) . 2_655
Cu1 O1 C15 C16 74.7(3) . 2_655
Cu2 O1 C15 C21 78.9(3) 2_655 .
Cu2 O1 C15 C21 -36.5(4) . .
Cu1 O1 C15 C21 -168.1(2) . .
C19 C20 C15 O1 120.5(4) . .
C19 C20 C15 C16 3.1(6) . 2_655
C19 C20 C15 C21 -118.1(4) . .
Cu1 O3 C12 C11 -10.2(6) . .
Cu1 O3 C12 C13 166.9(3) . .
C2 C3 C4 N2 174.5(4) . .
C9 C3 C4 N2 -8.1(6) . .
C2 C3 C4 C5 -7.5(6) . .
C9 C3 C4 C5 169.8(4) . .
Cu1 O2 C1 C6 160.2(2) . .
Cu1 O2 C1 C6 -84.2(3) 2_655 .
Cu2 O2 C1 C6 46.4(3) . .
Cu1 O2 C1 C2 39.7(3) . .
Cu1 O2 C1 C2 155.2(2) 2_655 .
Cu2 O2 C1 C2 -74.2(3) . .
Cu1 O2 C1 C7 -78.9(3) . .
Cu1 O2 C1 C7 36.7(4) 2_655 .
Cu2 O2 C1 C7 167.3(2) . .
C5 C6 C1 O2 -124.2(4) . .
C5 C6 C1 C2 -8.5(6) . .
C5 C6 C1 C7 113.6(5) . .
C3 C2 C1 O2 122.1(4) . .
N1 C2 C1 O2 -51.6(4) . .
C3 C2 C1 C6 3.4(5) . .
N1 C2 C1 C6 -170.3(3) . .
C3 C2 C1 C7 -118.3(4) . .
N1 C2 C1 C7 68.0(4) . .
Cu2 O4 C26 C25 5.3(6) . .
Cu2 O4 C26 C27 -170.6(3) . .
C1 C6 C5 C4 5.6(6) . .
C1 C6 C5 C8 -174.7(4) . .
N2 C4 C5 C6 -179.1(4) . .
C3 C4 C5 C6 3.0(6) . .
N2 C4 C5 C8 1.1(7) . .
C3 C4 C5 C8 -176.8(4) . .
C16 N3 C24 C25 176.9(4) . .
Cu2 N3 C24 C25 -16.7(5) . .
C16 N3 C24 C28 -7.9(6) . .
Cu2 N3 C24 C28 158.5(3) . .
O3 C12 C11 C10 0.9(8) . .
C13 C12 C11 C10 -176.1(4) . .
O4 C26 C25 C24 2.9(8) . .
C27 C26 C25 C24 178.7(5) . .
N3 C24 C25 C26 3.5(7) . .
C28 C24 C25 C26 -171.8(5) . .
C2 N1 C10 C11 -179.3(4) . .
Cu1 N1 C10 C11 18.0(6) . .
C2 N1 C10 C14 4.0(6) . .
Cu1 N1 C10 C14 -158.8(4) . .
C12 C11 C10 N1 -5.3(7) . .
C12 C11 C10 C14 171.6(5) . .
